data_2201591
loop_
_publ_author_name
'Tong, Wen-Jun'
'Liu, Ling'
'Meng, Qing-Jin'
'Li, Yi-Zhi'

_publ_section_title
;
 <i>N</i>-(4-Bromobenzyl)pyridinium
 bis(2-thioxo-1,3-dithiole-4,5-dithiolato)nickel(III)
;
_journal_issue 12
_journal_name_full 'Acta Crystallographica Section E'
_journal_page_first m724
_journal_page_last m725
_journal_paper_doi 10.1107/S1600536802020342
_journal_volume 58
_journal_year 2002
_chemical_formula_iupac '(C12 H11 Br N) [Ni (C3 S5)2]'
_chemical_formula_moiety 'C12 H11 Br N 1+, C6 Ni S10 1-'
_chemical_formula_sum 'C18 H11 Br N Ni S10'
_chemical_formula_weight 700.57
_chemical_name_systematic
;
N-(4-Br-benzyl)-pyridinium with
2-thioxo-1,3-dithiole-4,5-dithiolato Nickel(III)
;
_space_group_IT_number 14
_symmetry_cell_setting monoclinic
_symmetry_space_group_name_Hall '-P 2ybc'
_symmetry_space_group_name_H-M 'P 1 21/c 1'
_atom_sites_solution_hydrogens geom
_atom_sites_solution_primary direct
_atom_sites_solution_secondary difmap
_cell_angle_alpha 90.00
_cell_angle_beta 91.870(10)
_cell_angle_gamma 90.00
_cell_formula_units_Z 4
_cell_length_a 6.2750(10)
_cell_length_b 17.438(3)
_cell_length_c 22.839(3)
_cell_measurement_reflns_used 1002
_cell_measurement_temperature 293(2)
_cell_measurement_theta_max 17.78
_cell_measurement_theta_min 2.33
_cell_volume 2497.8(7)
_computing_cell_refinement SMART
_computing_data_collection 'SMART (Bruker, 2000)'
_computing_data_reduction 'SAINT (Bruker, 2000)'
_computing_molecular_graphics SHELXTL
_computing_publication_material SHELXTL
_computing_structure_refinement SHELXTL
_computing_structure_solution 'SHELXTL (Bruker, 2000)'
_diffrn_ambient_temperature 293(2)
_diffrn_measured_fraction_theta_full 0.994
_diffrn_measured_fraction_theta_max 0.994
_diffrn_measurement_device_type 'Bruker SMART APEX CCD area-detector'
_diffrn_measurement_method '\f and \w'
_diffrn_radiation_monochromator graphite
_diffrn_radiation_source 'sealed tube'
_diffrn_radiation_type MoK\a
_diffrn_radiation_wavelength 0.71073
_diffrn_reflns_av_R_equivalents 0.0434
_diffrn_reflns_av_sigmaI/netI 0.0614
_diffrn_reflns_limit_h_max 7
_diffrn_reflns_limit_h_min -7
_diffrn_reflns_limit_k_max 21
_diffrn_reflns_limit_k_min 0
_diffrn_reflns_limit_l_max 27
_diffrn_reflns_limit_l_min 0
_diffrn_reflns_number 12855
_diffrn_reflns_theta_full 25.50
_diffrn_reflns_theta_max 25.50
_diffrn_reflns_theta_min 2.13
_exptl_absorpt_coefficient_mu 3.223
_exptl_absorpt_correction_T_max 0.523
_exptl_absorpt_correction_T_min 0.465
_exptl_absorpt_correction_type empirical
_exptl_absorpt_process_details '(SADABS; Sheldrick, 1990)'
_exptl_crystal_colour black
_exptl_crystal_density_diffrn 1.863
_exptl_crystal_density_method 'not measured'
_exptl_crystal_description block
_exptl_crystal_F_000 1396
_exptl_crystal_size_max 0.3
_exptl_crystal_size_mid 0.2
_exptl_crystal_size_min 0.2
_refine_diff_density_max 0.446
_refine_diff_density_min -0.289
_refine_ls_extinction_method none
_refine_ls_goodness_of_fit_ref 1.001
_refine_ls_hydrogen_treatment constr
_refine_ls_matrix_type full
_refine_ls_number_parameters 280
_refine_ls_number_reflns 4626
_refine_ls_number_restraints 0
_refine_ls_restrained_S_all 1.001
_refine_ls_R_factor_all 0.0906
_refine_ls_R_factor_gt 0.0484
_refine_ls_shift/su_max <0.001
_refine_ls_shift/su_mean 0.000
_refine_ls_structure_factor_coef Fsqd
_refine_ls_weighting_details 'calc w = 1/[\s^2^(Fo^2^)+(0.0292P)^2^+0.113P] where P = (Fo^2^+2Fc^2^)/3'
_refine_ls_weighting_scheme calc
_refine_ls_wR_factor_gt 0.0721
_refine_ls_wR_factor_ref 0.0792
_reflns_number_gt 2953
_reflns_number_total 4626
_reflns_threshold_expression I>2\s(I)
_cod_data_source_file ob6187.cif
_cod_data_source_block I
_cod_original_sg_symbol_H-M 'P 21/c'
_cod_database_code 2201591
_cod_database_fobs_code 2201591

loop_
_symmetry_equiv_pos_as_xyz
'x, y, z'
'-x, y+1/2, -z+1/2'
'-x, -y, -z'
'x, -y-1/2, z-1/2'

loop_
_atom_site_label
_atom_site_fract_x
_atom_site_fract_y
_atom_site_fract_z
_atom_site_U_iso_or_equiv
_atom_site_adp_type
_atom_site_calc_flag
_atom_site_refinement_flags
_atom_site_occupancy
_atom_site_disorder_assembly
_atom_site_disorder_group
_atom_site_type_symbol
Ni1 0.06523(7) 0.41992(3) 0.04340(2) 0.03926(15) Uani d . 1 . . Ni
S1 0.21937(15) 0.37931(6) -0.03447(5) 0.0456(3) Uani d . 1 . . S
S2 0.05447(17) 0.27371(7) -0.13195(5) 0.0550(3) Uani d . 1 . . S
S3 -0.2717(2) 0.16967(8) -0.18707(5) 0.0713(4) Uani d . 1 . . S
S4 -0.35241(16) 0.25612(7) -0.07926(5) 0.0505(3) Uani d . 1 . . S
S5 -0.22608(16) 0.35982(7) 0.02180(5) 0.0520(3) Uani d . 1 . . S
S6 0.35215(15) 0.48273(6) 0.06706(5) 0.0438(3) Uani d . 1 . . S
S7 0.47233(17) 0.57412(7) 0.17654(5) 0.0552(3) Uani d . 1 . . S
S8 0.3850(2) 0.64015(8) 0.29276(6) 0.0760(4) Uani d . 1 . . S
S9 0.06417(18) 0.54654(7) 0.22677(5) 0.0567(3) Uani d . 1 . . S
S10 -0.09431(16) 0.45571(7) 0.12154(5) 0.0497(3) Uani d . 1 . . S
C1 0.0235(6) 0.3238(2) -0.06698(16) 0.0400(10) Uani d . 1 . . C
C2 -0.1925(6) 0.2303(2) -0.13574(17) 0.0468(11) Uani d . 1 . . C
C3 -0.1699(6) 0.3153(2) -0.04158(17) 0.0418(10) Uani d . 1 . . C
C4 0.2936(6) 0.5200(2) 0.13376(16) 0.0397(10) Uani d . 1 . . C
C5 0.3105(6) 0.5889(2) 0.23520(18) 0.0491(11) Uani d . 1 . . C
C6 0.0998(6) 0.5072(2) 0.15745(16) 0.0410(10) Uani d . 1 . . C
C7 0.9015(8) 0.7612(3) 0.8442(2) 0.0666(14) Uani d . 1 . . C
H7 1.0148 0.7945 0.8518 0.080 Uiso calc R 1 . . H
C8 0.8974(8) 0.7178(3) 0.7948(2) 0.0714(14) Uani d . 1 . . C
H8 1.0073 0.7225 0.7687 0.086 Uiso calc R 1 . . H
C9 0.7367(9) 0.6677(3) 0.7827(2) 0.0719(14) Uani d . 1 . . C
H9 0.7358 0.6378 0.7490 0.086 Uiso calc R 1 . . H
C10 0.5786(8) 0.6622(3) 0.8209(2) 0.0676(14) Uani d . 1 . . C
H10 0.4654 0.6289 0.8134 0.081 Uiso calc R 1 . . H
C11 0.5844(7) 0.7059(3) 0.8708(2) 0.0639(14) Uani d . 1 . . C
H11 0.4767 0.7006 0.8975 0.077 Uiso calc R 1 . . H
C12 0.7426(8) 0.8029(3) 0.9356(2) 0.0698(14) Uani d . 1 . . C
H12A 0.7891 0.7711 0.9685 0.084 Uiso calc R 1 . . H
H12B 0.5977 0.8192 0.9425 0.084 Uiso calc R 1 . . H
C13 0.8832(8) 0.8726(3) 0.9338(2) 0.0676(14) Uani d . 1 . . C
C14 1.0777(8) 0.8759(3) 0.9635(2) 0.0739(15) Uani d . 1 . . C
H14 1.1219 0.8352 0.9873 0.089 Uiso calc R 1 . . H
C15 1.2048(8) 0.9382(3) 0.9581(2) 0.0760(15) Uani d . 1 . . C
H15 1.3346 0.9409 0.9788 0.091 Uiso calc R 1 . . H
C16 1.1415(8) 0.9967(3) 0.9222(2) 0.0734(15) Uani d . 1 . . C
C17 0.9490(8) 0.9963(3) 0.8929(2) 0.0734(15) Uani d . 1 . . C
H17 0.9070 1.0374 0.8693 0.088 Uiso calc R 1 . . H
C18 0.8177(8) 0.9335(3) 0.8990(2) 0.0711(14) Uani d . 1 . . C
H18 0.6850 0.9322 0.8797 0.085 Uiso calc R 1 . . H
N1 0.7423(6) 0.7562(2) 0.88191(17) 0.0604(10) Uani d . 1 . . N
Br1 1.32793(10) 1.08044(4) 0.91032(4) 0.1280(3) Uani d . 1 . . Br

loop_
_atom_site_aniso_label
_atom_site_aniso_U_11
_atom_site_aniso_U_22
_atom_site_aniso_U_33
_atom_site_aniso_U_12
_atom_site_aniso_U_13
_atom_site_aniso_U_23
Ni1 0.0331(3) 0.0429(3) 0.0418(3) -0.0027(2) 0.0011(2) -0.0031(3)
S1 0.0362(6) 0.0524(7) 0.0486(7) -0.0095(5) 0.0055(5) -0.0075(6)
S2 0.0497(7) 0.0665(8) 0.0493(7) -0.0109(6) 0.0072(6) -0.0152(6)
S3 0.0845(9) 0.0773(10) 0.0517(8) -0.0282(7) -0.0026(7) -0.0149(7)
S4 0.0424(6) 0.0550(8) 0.0538(7) -0.0120(5) -0.0026(5) -0.0059(6)
S5 0.0366(6) 0.0653(8) 0.0546(7) -0.0112(5) 0.0080(5) -0.0144(6)
S6 0.0358(6) 0.0478(7) 0.0480(7) -0.0062(5) 0.0028(5) -0.0059(5)
S7 0.0473(6) 0.0595(8) 0.0585(8) -0.0079(6) -0.0036(6) -0.0135(6)
S8 0.0724(9) 0.0846(11) 0.0699(9) 0.0032(7) -0.0121(7) -0.0338(8)
S9 0.0519(7) 0.0708(9) 0.0477(7) -0.0024(6) 0.0049(6) -0.0142(6)
S10 0.0365(6) 0.0644(8) 0.0486(7) -0.0076(5) 0.0057(5) -0.0101(6)
C1 0.039(2) 0.041(3) 0.041(2) -0.0013(19) 0.0012(19) -0.001(2)
C2 0.056(3) 0.047(3) 0.036(2) -0.008(2) -0.006(2) 0.003(2)
C3 0.034(2) 0.045(3) 0.046(3) -0.0030(19) -0.0021(19) -0.003(2)
C4 0.038(2) 0.043(3) 0.037(2) -0.0011(19) -0.0062(18) 0.005(2)
C5 0.048(2) 0.048(3) 0.050(3) 0.012(2) -0.012(2) -0.007(2)
C6 0.040(2) 0.043(3) 0.040(2) 0.0031(19) -0.0016(19) 0.000(2)
C7 0.062(3) 0.071(4) 0.067(4) -0.007(3) 0.007(3) 0.009(3)
C8 0.067(3) 0.077(4) 0.071(4) 0.003(3) 0.007(3) 0.005(3)
C9 0.075(4) 0.067(4) 0.073(4) 0.005(3) -0.009(3) 0.007(3)
C10 0.067(4) 0.059(4) 0.075(4) -0.006(3) -0.015(3) 0.016(3)
C11 0.062(3) 0.059(3) 0.070(4) -0.008(3) -0.001(3) 0.019(3)
C12 0.078(3) 0.066(4) 0.065(4) -0.005(3) 0.007(3) 0.007(3)
C13 0.077(4) 0.060(4) 0.065(4) -0.002(3) -0.001(3) 0.005(3)
C14 0.082(4) 0.065(4) 0.074(4) 0.002(3) -0.009(3) 0.009(3)
C15 0.077(4) 0.068(4) 0.081(4) 0.002(3) -0.013(3) 0.003(3)
C16 0.096(4) 0.070(4) 0.083(4) -0.003(3) -0.008(3) 0.004(3)
C17 0.079(4) 0.059(4) 0.082(4) 0.000(3) -0.011(3) 0.011(3)
C18 0.076(4) 0.060(4) 0.077(4) -0.001(3) -0.009(3) 0.005(3)
N1 0.059(3) 0.060(3) 0.063(3) -0.007(2) 0.004(2) 0.012(2)
Br1 0.0988(5) 0.0863(5) 0.1987(8) -0.0306(4) -0.0005(5) 0.0174(5)

loop_
_atom_type_symbol
_atom_type_description
_atom_type_scat_dispersion_real
_atom_type_scat_dispersion_imag
_atom_type_scat_source
C C 0.0033 0.0016 'International Tables Vol C Tables 4.2.6.8 and 6.1.1.4'
H H 0.0000 0.0000 'International Tables Vol C Tables 4.2.6.8 and 6.1.1.4'
N N 0.0061 0.0033 'International Tables Vol C Tables 4.2.6.8 and 6.1.1.4'
S S 0.1246 0.1234 'International Tables Vol C Tables 4.2.6.8 and 6.1.1.4'
Br Br -0.2901 2.4595 'International Tables Vol C Tables 4.2.6.8 and 6.1.1.4'
Ni Ni 0.3393 1.1124 'International Tables Vol C Tables 4.2.6.8 and 6.1.1.4'

loop_
_geom_angle_atom_site_label_1
_geom_angle_atom_site_label_2
_geom_angle_atom_site_label_3
_geom_angle
_geom_angle_publ_flag
S5 Ni1 S6 178.09(5) y
S5 Ni1 S10 85.25(4) y
S6 Ni1 S10 92.96(4) y
S5 Ni1 S1 92.93(4) y
S6 Ni1 S1 88.87(4) y
S10 Ni1 S1 177.60(5) y
C1 S1 Ni1 101.94(13) ?
C2 S2 C1 97.93(19) ?
C2 S4 C3 97.73(18) ?
C3 S5 Ni1 102.76(13) ?
C4 S6 Ni1 102.37(13) ?
C5 S7 C4 97.57(19) ?
C5 S9 C6 97.41(19) ?
C6 S10 Ni1 101.90(14) ?
C3 C1 S1 120.6(3) ?
C3 C1 S2 115.6(3) ?
S1 C1 S2 123.7(2) ?
S3 C2 S4 122.2(2) ?
S3 C2 S2 124.6(2) ?
S4 C2 S2 113.2(2) ?
C1 C3 S5 121.7(3) ?
C1 C3 S4 115.5(3) ?
S5 C3 S4 122.8(2) ?
C6 C4 S6 120.8(3) ?
C6 C4 S7 115.6(3) ?
S6 C4 S7 123.6(2) ?
S8 C5 S9 123.7(3) ?
S8 C5 S7 122.8(2) ?
S9 C5 S7 113.5(2) ?
C4 C6 S10 121.9(3) ?
C4 C6 S9 115.9(3) ?
S10 C6 S9 122.2(2) ?
N1 C7 C8 120.1(5) ?
N1 C7 H7 119.9 ?
C8 C7 H7 119.9 ?
C9 C8 C7 121.5(5) ?
C9 C8 H8 119.3 ?
C7 C8 H8 119.3 ?
C10 C9 C8 118.2(5) ?
C10 C9 H9 120.9 ?
C8 C9 H9 120.9 ?
C9 C10 C11 120.0(5) ?
C9 C10 H10 120.0 ?
C11 C10 H10 120.0 ?
N1 C11 C10 121.4(5) ?
N1 C11 H11 119.3 ?
C10 C11 H11 119.3 ?
N1 C12 C13 114.1(4) ?
N1 C12 H12A 108.7 ?
C13 C12 H12A 108.7 ?
N1 C12 H12B 108.7 ?
C13 C12 H12B 108.7 ?
H12A C12 H12B 107.6 ?
C14 C13 C18 119.6(5) ?
C14 C13 C12 122.1(5) ?
C18 C13 C12 118.3(5) ?
C15 C14 C13 120.2(5) ?
C15 C14 H14 119.9 ?
C13 C14 H14 119.9 ?
C14 C15 C16 119.7(5) ?
C14 C15 H15 120.2 ?
C16 C15 H15 120.2 ?
C15 C16 C17 121.9(5) ?
C15 C16 Br1 119.6(4) ?
C17 C16 Br1 118.4(4) ?
C16 C17 C18 118.6(5) ?
C16 C17 H17 120.7 ?
C18 C17 H17 120.7 ?
C17 C18 C13 120.1(5) ?
C17 C18 H18 120.0 ?
C13 C18 H18 120.0 ?
C11 N1 C7 118.7(4) ?
C11 N1 C12 120.0(4) ?
C7 N1 C12 121.2(4) ?

loop_
_geom_bond_atom_site_label_1
_geom_bond_atom_site_label_2
_geom_bond_site_symmetry_2
_geom_bond_distance
_geom_bond_publ_flag
Ni1 S5 . 2.1504(11) y
Ni1 S6 . 2.1609(11) y
Ni1 S10 . 2.1664(12) y
Ni1 S1 . 2.1707(12) y
S1 C1 . 1.715(4) y
S2 C2 . 1.724(4) y
S2 C1 . 1.738(4) y
S3 C2 . 1.644(4) y
S4 C2 . 1.720(4) y
S4 C3 . 1.747(4) y
S5 C3 . 1.690(4) y
S6 C4 . 1.707(4) y
S7 C5 . 1.727(4) y
S7 C4 . 1.741(4) y
S8 C5 . 1.645(4) y
S9 C5 . 1.718(4) y
S9 C6 . 1.747(4) y
S10 C6 . 1.702(4) y
C1 C3 . 1.370(5) ?
C4 C6 . 1.365(5) ?
C7 N1 . 1.344(5) y
C7 C8 . 1.358(6) ?
C7 H7 . 0.9300 ?
C8 C9 . 1.356(6) ?
C8 H8 . 0.9300 ?
C9 C10 . 1.345(6) ?
C9 H9 . 0.9300 ?
C10 C11 . 1.370(6) ?
C10 H10 . 0.9300 ?
C11 N1 . 1.342(5) ?
C11 H11 . 0.9300 ?
C12 N1 . 1.472(5) ?
C12 C13 . 1.503(6) ?
C12 H12A . 0.9700 ?
C12 H12B . 0.9700 ?
C13 C14 . 1.378(6) ?
C13 C18 . 1.380(6) ?
C14 C15 . 1.357(6) ?
C14 H14 . 0.9300 ?
C15 C16 . 1.359(6) ?
C15 H15 . 0.9300 ?
C16 C17 . 1.361(6) ?
C16 Br1 . 1.896(5) y
C17 C18 . 1.380(6) ?
C17 H17 . 0.9300 ?
C18 H18 . 0.9300 ?

loop_
_geom_hbond_atom_site_label_D
_geom_hbond_atom_site_label_H
_geom_hbond_atom_site_label_A
_geom_hbond_site_symmetry_A
_geom_hbond_distance_DH
_geom_hbond_distance_HA
_geom_hbond_distance_DA
_geom_hbond_angle_DHA
C8 H8 S3 2_655 0.93 2.70 3.557(5) 154
C11 H11 S5 3_566 0.93 2.68 3.570(5) 161
C17 H17 S3 1_666 0.93 2.85 3.773(5) 170
